data_9007989
loop_
_publ_author_name
'Wu, W. Y.'
'Liang, X. Q.'
'Li, Y. Z.'

_publ_section_title
;
 CoZn2(PO4)2*4H2O, a cobalt-doped modification of hopeite
;
_journal_name_full 'Acta Crystallographica, Section E'
_journal_page_first i105
_journal_page_last i107
_journal_paper_doi 10.1107/S1600536805014078
_journal_volume 61
_journal_year 2005
_chemical_formula_structural CoZn2(PO4)2*4H2O
_chemical_formula_sum 'Co H8 O12 P2 Zn2'
_space_group_IT_number 62
_symmetry_space_group_name_Hall '-P 2ac 2n'
_symmetry_space_group_name_H-M 'P n m a'
_cell_angle_alpha 90
_cell_angle_beta 90
_cell_angle_gamma 90
_cell_length_a 10.568
_cell_length_b 18.258
_cell_length_c 5.025
_cell_formula_units_Z 4
_cell_volume 969.576
_database_code_amcsd 0010447
_exptl_crystal_density_diffrn 3.095
_cod_original_formula_sum 'Co Zn2 P2 O12 H8'
_cod_database_code 9007989
_amcsd_formula_title CoZn2(PO4)2*4H2O

loop_
_space_group_symop_operation_xyz
x,y,z
x,1/2-y,z
-x,1/2+y,-z
1/2-x,1/2+y,1/2+z
1/2+x,1/2-y,1/2-z
1/2+x,y,1/2-z
1/2-x,-y,1/2+z
-x,-y,-z

loop_
_atom_site_aniso_label
_atom_site_aniso_U_11
_atom_site_aniso_U_22
_atom_site_aniso_U_33
_atom_site_aniso_U_12
_atom_site_aniso_U_13
_atom_site_aniso_U_23
Co 0.01520 0.00740 0.01130 0.00000 0.00120 0.00000
Zn 0.01810 0.00960 0.01340 0.00020 0.00023 0.00090
P 0.01890 0.00370 0.01240 -0.00130 -0.00050 0.00060
O1 0.03800 0.00690 0.01730 0.00690 0.00610 0.00300
O2 0.01620 0.00790 0.03300 0.00020 0.00290 0.00660
O3 0.03160 0.01710 0.03300 0.00510 -0.01180 0.00900
O4 0.01670 0.01580 0.01300 -0.00390 0.00370 -0.00320
O1W 0.02100 0.01800 0.01600 0.00000 0.00060 0.00000
O2W 0.02000 0.03500 0.02800 0.00000 -0.00500 0.00000
O3W 0.03000 0.02670 0.02290 -0.00480 -0.00030 -0.00090

loop_
_atom_site_label
_atom_site_fract_x
_atom_site_fract_y
_atom_site_fract_z
_atom_site_U_iso_or_equiv
Co 0.76209 0.75000 0.43110 0.01130
Zn 0.14254 0.50072 0.20712 0.01369
P 0.89706 0.59435 0.27490 0.01170
O1 0.86020 0.67265 0.21540 0.02080
O2 0.02440 0.57866 0.14280 0.01910
O3 0.09980 0.42052 0.42980 0.02720
O4 0.19880 0.45965 -0.14080 0.01520
O1W 0.89360 0.75000 0.74130 0.01840
H1W 0.87240 0.78010 0.85380 0.02800
O2W 0.61590 0.75000 0.15160 0.02770
H2W 0.57140 0.78710 0.10970 0.04200
O3W 0.66430 0.66989 0.66450 0.02640
H3W1 0.65200 0.62630 0.56040 0.04000
H3W2 0.71350 0.65830 0.81990 0.04000

loop_
_cod_related_entry_id
_cod_related_entry_database
_cod_related_entry_code
1 AMCSD 0010447
